data_4519387
loop_
_publ_author_name
'Navarro, Miquel'
'Alf\'erez, Macarena G.'
'de Sousa, Morgane'
'Miranda-Pizarro, Juan'
'Campos, Jes\'us'

_publ_section_title
;
 Dicoordinate Au(I)--Ethylene Complexes as Hydroamination Catalysts
;
_journal_issue 7
_journal_name_full 'ACS Catalysis'
_journal_page_first 4227
_journal_page_last 4241
_journal_paper_doi 10.1021/acscatal.1c05823
_journal_volume 12
_journal_year 2022
_chemical_formula_moiety 'C48 H71 Au P, F6 Sb, 2(C H2 Cl2), C3 H7'
_chemical_formula_sum 'C53 H82 Au Cl4 F6 P Sb'
_chemical_formula_weight 1324.67
_space_group_crystal_system monoclinic
_space_group_IT_number 15
_space_group_name_Hall '-C 2yc'
_space_group_name_H-M_alt 'C 1 2/c 1'
_atom_sites_solution_hydrogens geom
_atom_sites_solution_primary direct
_audit_creation_date 2021-12-15
_audit_creation_method
;
Olex2 1.3
(compiled 2020.11.12 svn.r5f609507 for OlexSys, GUI svn.r6408)
;
_cell_angle_alpha 90
_cell_angle_beta 93.079(3)
_cell_angle_gamma 90
_cell_formula_units_Z 8
_cell_length_a 33.253(3)
_cell_length_b 13.3849(11)
_cell_length_c 26.020(2)
_cell_measurement_reflns_used 9938
_cell_measurement_temperature 100.0
_cell_measurement_theta_max 27.058
_cell_measurement_theta_min 2.247
_cell_volume 11564.5(17)
_computing_cell_refinement 'SAINT V8.38A (Bruker, 2018)'
_computing_data_collection 'Bruker APEX2'
_computing_data_reduction 'SAINT V8.38A (Bruker, 2018)'
_computing_structure_refinement 'SHELXL 2018/3 (Sheldrick, 2015)'
_computing_structure_solution 'SHELXS  (Sheldrick, 2008)'
_diffrn_ambient_temperature 100.0
_diffrn_measured_fraction_theta_full 1.000
_diffrn_measured_fraction_theta_max 1.000
_diffrn_measurement_device_type 'Bruker APEX-II CCD'
_diffrn_measurement_method '\f and \w scans'
_diffrn_radiation_type MoK\a
_diffrn_radiation_wavelength 0.71073
_diffrn_reflns_av_R_equivalents 0.0988
_diffrn_reflns_av_unetI/netI 0.0489
_diffrn_reflns_Laue_measured_fraction_full 1.000
_diffrn_reflns_Laue_measured_fraction_max 1.000
_diffrn_reflns_limit_h_max 40
_diffrn_reflns_limit_h_min -40
_diffrn_reflns_limit_k_max 16
_diffrn_reflns_limit_k_min -16
_diffrn_reflns_limit_l_max 32
_diffrn_reflns_limit_l_min -30
_diffrn_reflns_number 100015
_diffrn_reflns_point_group_measured_fraction_full 1.000
_diffrn_reflns_point_group_measured_fraction_max 1.000
_diffrn_reflns_theta_full 25.242
_diffrn_reflns_theta_max 25.999
_diffrn_reflns_theta_min 1.938
_diffrn_source_current 1.4
_diffrn_source_power 0.07
_diffrn_source_voltage 50.0
_diffrn_standards_number 0
_exptl_absorpt_coefficient_mu 3.266
_exptl_absorpt_correction_T_max 0.7455
_exptl_absorpt_correction_T_min 0.4346
_exptl_absorpt_correction_type multi-scan
_exptl_absorpt_process_details
;
SADABS-2016/2 (Bruker,2016/2) was used for absorption correction.
wR2(int) was 0.1519 before and 0.0948 after correction.
The Ratio of minimum to maximum transmission is 0.5830.
The \l/2 correction factor is Not present.
;
_exptl_crystal_colour colorless
_exptl_crystal_density_diffrn 1.522
_exptl_crystal_description prysm
_exptl_crystal_F_000 5336
_exptl_crystal_size_max 0.18
_exptl_crystal_size_mid 0.15
_exptl_crystal_size_min 0.12
_refine_diff_density_max 2.185
_refine_diff_density_min -2.479
_refine_diff_density_rms 0.165
_refine_ls_extinction_method none
_refine_ls_goodness_of_fit_ref 1.026
_refine_ls_hydrogen_treatment constr
_refine_ls_matrix_type full
_refine_ls_number_parameters 647
_refine_ls_number_reflns 11354
_refine_ls_number_restraints 67
_refine_ls_restrained_S_all 1.025
_refine_ls_R_factor_all 0.0686
_refine_ls_R_factor_gt 0.0503
_refine_ls_shift/su_max 0.001
_refine_ls_shift/su_mean 0.000
_refine_ls_structure_factor_coef Fsqd
_refine_ls_weighting_details 'w=1/[\s^2^(Fo^2^)+(0.0691P)^2^+161.8453P] where P=(Fo^2^+2Fc^2^)/3'
_refine_ls_weighting_scheme calc
_refine_ls_wR_factor_gt 0.1252
_refine_ls_wR_factor_ref 0.1425
_reflns_Friedel_coverage 0.000
_reflns_number_gt 9089
_reflns_number_total 11354
_reflns_threshold_expression 'I > 2\s(I)'
_cod_data_source_file cs1c05823_si_004.cif
_cod_data_source_block jcm04321a_0m
_cod_database_code 4519387
_shelx_shelxl_version_number 2018/3
_shelx_space_group_comment
;
The symmetry employed for this shelxl refinement is uniquely defined
by the following loop, which should always be used as a source of
symmetry information in preference to the above space-group names.
They are only intended as comments.
;
_olex2_refinement_description
;
1. Fixed Uiso
 At 1.2 times of:
  All C(H) groups, All C(H,H) groups
 At 1.5 times of:
  All C(H,H,H) groups
2. Rigid bond restraints
 Au1, C47, C48
 with sigma for 1-2 distances of 0.001 and sigma for 1-3 distances of 0.001
 C27, C30
 with sigma for 1-2 distances of 0.001 and sigma for 1-3 distances of 0.001
 C51, C52, C53
 with sigma for 1-2 distances of 0.01 and sigma for 1-3 distances of 0.01
3. Uiso/Uaniso restraints and constraints
Au1 \\sim C47 \\sim C48: within 2A with sigma of 0.001 and sigma for terminal
atoms of 0.002 within 2A
C27 \\sim C30: within 2A with sigma of 0.001 and sigma for terminal atoms of
0.002 within 2A
C51 \\sim C52 \\sim C53: within 2A with sigma of 0.04 and sigma for terminal
atoms of 0.08 within 2A
4. Rigid body (RIGU) restrains
 C17A, C18A, C19A, C20A, C17B, C18B, C19B, C20B
 with sigma for 1-2 distances of 0.004 and sigma for 1-3 distances of 0.004
5. Others
 Sof(C17B)=Sof(C18B)=Sof(H18D)=Sof(H18E)=Sof(H18F)=Sof(C19B)=Sof(H19D)=
 Sof(H19E)=Sof(H19F)=Sof(C20B)=Sof(H20D)=Sof(H20E)=Sof(H20F)=1-FVAR(1)
 Sof(C17A)=Sof(C18A)=Sof(H18A)=Sof(H18B)=Sof(H18C)=Sof(C19A)=Sof(H19A)=
 Sof(H19B)=Sof(H19C)=Sof(C20A)=Sof(H20A)=Sof(H20B)=Sof(H20C)=FVAR(1)
6.a Ternary CH refined with riding coordinates:
 C35(H35), C41(H41)
6.b Secondary CH2 refined with riding coordinates:
 C36(H36A,H36B), C37(H37A,H37B), C38(H38A,H38B), C39(H39A,H39B), C40(H40A,
 H40B), C42(H42A,H42B), C43(H43A,H43B), C44(H44A,H44B), C45(H45A,H45B),
 C46(H46A,H46B), C47(H47A,H47B), C48(H48A,H48B), C49(H49A,H49B), C50(H50A,H50B),
  C51(H51A,H51B), C52(H52A,H52B)
6.c Me refined with riding coordinates:
 C53(H53A,H53B,H53C)
6.d Aromatic/amide H refined with riding coordinates:
 C3(H3), C4(H4), C5(H5), C8(H8), C10(H10), C12(H12), C22(H22), C24(H24),
 C26(H26)
6.e Idealised Me refined as rotating group:
 C14(H14A,H14B,H14C), C15(H15A,H15B,H15C), C16(H16A,H16B,H16C), C28(H28A,H28B,
 H28C), C29(H29A,H29B,H29C), C30(H30A,H30B,H30C), C32(H32A,H32B,H32C), C33(H33A,
 H33B,H33C), C34(H34A,H34B,H34C), C18A(H18A,H18B,H18C), C19A(H19A,H19B,H19C),
 C20A(H20A,H20B,H20C), C18B(H18D,H18E,H18F), C19B(H19D,H19E,H19F), C20B(H20D,
 H20E,H20F)
;
_olex2_submission_special_instructions 'No special instructions were received'

loop_
_space_group_symop_operation_xyz
'x, y, z'
'-x, y, -z+1/2'
'x+1/2, y+1/2, z'
'-x+1/2, y+1/2, -z+1/2'
'-x, -y, -z'
'x, -y, z-1/2'
'-x+1/2, -y+1/2, -z'
'x+1/2, -y+1/2, z-1/2'

loop_
_atom_site_label
_atom_site_type_symbol
_atom_site_fract_x
_atom_site_fract_y
_atom_site_fract_z
_atom_site_U_iso_or_equiv
_atom_site_adp_type
_atom_site_occupancy
_atom_site_site_symmetry_order
_atom_site_calc_flag
_atom_site_refinement_flags_posn
_atom_site_refinement_flags_adp
_atom_site_refinement_flags_occupancy
_atom_site_disorder_assembly
_atom_site_disorder_group
Au1 Au 0.18948(2) 0.38517(2) 0.16864(2) 0.02479(9) Uani 1 1 d . U . . .
P1 P 0.12862(5) 0.31324(12) 0.14451(6) 0.0213(3) Uani 1 1 d . . . . .
C1 C 0.12064(19) 0.3146(5) 0.0746(2) 0.0221(13) Uani 1 1 d . . . . .
C2 C 0.09098(19) 0.2565(5) 0.0474(3) 0.0243(13) Uani 1 1 d . . . . .
C3 C 0.0871(2) 0.2616(5) -0.0056(3) 0.0315(15) Uani 1 1 d . . . . .
H3 H 0.066863 0.222871 -0.023412 0.038 Uiso 1 1 calc R U . . .
C4 C 0.1118(2) 0.3212(6) -0.0335(3) 0.0350(16) Uani 1 1 d . . . . .
H4 H 0.108205 0.324866 -0.069920 0.042 Uiso 1 1 calc R U . . .
C5 C 0.1416(2) 0.3753(5) -0.0075(3) 0.0277(14) Uani 1 1 d . . . . .
H5 H 0.159318 0.414880 -0.026552 0.033 Uiso 1 1 calc R U . . .
C6 C 0.14662(18) 0.3735(4) 0.0459(2) 0.0202(12) Uani 1 1 d . . . . .
C7 C 0.0638(2) 0.1815(5) 0.0707(3) 0.0270(14) Uani 1 1 d . . . . .
C8 C 0.0706(2) 0.0812(5) 0.0603(3) 0.0283(14) Uani 1 1 d . . . . .
H8 H 0.092700 0.063522 0.040489 0.034 Uiso 1 1 calc R U . . .
C9 C 0.0461(2) 0.0065(6) 0.0780(3) 0.0370(18) Uani 1 1 d . . . . .
C10 C 0.0144(3) 0.0363(8) 0.1072(3) 0.051(2) Uani 1 1 d . . . . .
H10 H -0.002363 -0.014020 0.120362 0.061 Uiso 1 1 calc R U . . .
C11 C 0.0060(3) 0.1338(8) 0.1180(4) 0.061(3) Uani 1 1 d . . . . .
C12 C 0.0315(2) 0.2074(7) 0.0989(3) 0.046(2) Uani 1 1 d . . . . .
H12 H 0.026376 0.275860 0.105489 0.055 Uiso 1 1 calc R U . . .
C13 C 0.0518(2) -0.1048(6) 0.0657(4) 0.047(2) Uani 1 1 d . . . . .
C14 C 0.0879(3) -0.1212(6) 0.0330(4) 0.057(3) Uani 1 1 d . . . . .
H14A H 0.112277 -0.096113 0.051506 0.085 Uiso 1 1 calc R U . . .
H14B H 0.083665 -0.085271 0.000365 0.085 Uiso 1 1 calc R U . . .
H14C H 0.090886 -0.192723 0.026209 0.085 Uiso 1 1 calc R U . . .
C15 C 0.0585(3) -0.1643(9) 0.1162(5) 0.085(4) Uani 1 1 d . . . . .
H15A H 0.060484 -0.235690 0.108345 0.128 Uiso 1 1 calc R U . . .
H15B H 0.035809 -0.153087 0.138047 0.128 Uiso 1 1 calc R U . . .
H15C H 0.083488 -0.142002 0.134384 0.128 Uiso 1 1 calc R U . . .
C16 C 0.0139(3) -0.1434(6) 0.0370(4) 0.055(3) Uani 1 1 d . . . . .
H16A H 0.016368 -0.215480 0.031350 0.083 Uiso 1 1 calc R U . . .
H16B H 0.010312 -0.109327 0.003709 0.083 Uiso 1 1 calc R U . . .
H16C H -0.009498 -0.130287 0.057371 0.083 Uiso 1 1 calc R U . . .
C21 C 0.1813(2) 0.4355(5) 0.0667(2) 0.0237(13) Uani 1 1 d . . . . .
C22 C 0.1755(2) 0.5275(5) 0.0901(3) 0.0252(13) Uani 1 1 d . . . . .
H22 H 0.149305 0.545210 0.099617 0.030 Uiso 1 1 calc R U . . .
C23 C 0.2071(2) 0.5942(5) 0.1000(3) 0.0267(14) Uani 1 1 d . . . . .
C24 C 0.2447(2) 0.5667(5) 0.0850(3) 0.0289(15) Uani 1 1 d . . . . .
H24 H 0.266534 0.611636 0.091334 0.035 Uiso 1 1 calc R U . . .
C25 C 0.2522(2) 0.4749(5) 0.0607(2) 0.0254(14) Uani 1 1 d . . . . .
C26 C 0.2203(2) 0.4097(5) 0.0530(2) 0.0242(13) Uani 1 1 d . . . . .
H26 H 0.224771 0.346118 0.038104 0.029 Uiso 1 1 calc R U . . .
C27 C 0.1989(4) 0.6973(6) 0.1226(3) 0.056(2) Uani 1 1 d . U . . .
C28 C 0.1691(4) 0.6896(8) 0.1645(5) 0.078(4) Uani 1 1 d . . . . .
H28A H 0.142709 0.670168 0.149251 0.117 Uiso 1 1 calc R U . . .
H28B H 0.167005 0.754384 0.181655 0.117 Uiso 1 1 calc R U . . .
H28C H 0.178480 0.639121 0.189705 0.117 Uiso 1 1 calc R U . . .
C29 C 0.2364(3) 0.7459(7) 0.1463(4) 0.065(3) Uani 1 1 d . . . . .
H29A H 0.248091 0.703090 0.173775 0.097 Uiso 1 1 calc R U . . .
H29B H 0.229431 0.810942 0.160760 0.097 Uiso 1 1 calc R U . . .
H29C H 0.255921 0.755329 0.119899 0.097 Uiso 1 1 calc R U . . .
C30 C 0.1829(4) 0.7614(6) 0.0797(3) 0.061(2) Uani 1 1 d . U . . .
H30A H 0.202861 0.766294 0.053501 0.092 Uiso 1 1 calc R U . . .
H30B H 0.177119 0.828177 0.092846 0.092 Uiso 1 1 calc R U . . .
H30C H 0.158032 0.731862 0.064432 0.092 Uiso 1 1 calc R U . . .
C31 C 0.2946(2) 0.4511(5) 0.0428(3) 0.0337(16) Uani 1 1 d . . . . .
C32 C 0.3255(2) 0.4511(7) 0.0886(4) 0.046(2) Uani 1 1 d . . . . .
H32A H 0.324516 0.515384 0.106572 0.069 Uiso 1 1 calc R U . . .
H32B H 0.352518 0.440930 0.076263 0.069 Uiso 1 1 calc R U . . .
H32C H 0.319224 0.397139 0.112319 0.069 Uiso 1 1 calc R U . . .
C33 C 0.2964(2) 0.3494(6) 0.0160(3) 0.0364(17) Uani 1 1 d . . . . .
H33A H 0.289296 0.296631 0.040017 0.055 Uiso 1 1 calc R U . . .
H33B H 0.323758 0.337820 0.004970 0.055 Uiso 1 1 calc R U . . .
H33C H 0.277395 0.348596 -0.014068 0.055 Uiso 1 1 calc R U . . .
C34 C 0.3053(3) 0.5309(6) 0.0035(4) 0.050(2) Uani 1 1 d . . . . .
H34A H 0.285112 0.530523 -0.025383 0.076 Uiso 1 1 calc R U . . .
H34B H 0.331892 0.516420 -0.009281 0.076 Uiso 1 1 calc R U . . .
H34C H 0.305759 0.596808 0.019918 0.076 Uiso 1 1 calc R U . . .
C35 C 0.0868(2) 0.3812(5) 0.1730(3) 0.0272(14) Uani 1 1 d . . . . .
H35 H 0.065243 0.331680 0.179889 0.033 Uiso 1 1 calc R U . . .
C36 C 0.0687(2) 0.4606(6) 0.1369(3) 0.0360(17) Uani 1 1 d . . . . .
H36A H 0.057282 0.427988 0.105212 0.043 Uiso 1 1 calc R U . . .
H36B H 0.090257 0.506595 0.126909 0.043 Uiso 1 1 calc R U . . .
C37 C 0.0357(2) 0.5208(6) 0.1614(4) 0.047(2) Uani 1 1 d . . . . .
H37A H 0.026087 0.574055 0.137370 0.056 Uiso 1 1 calc R U . . .
H37B H 0.012634 0.476348 0.167532 0.056 Uiso 1 1 calc R U . . .
C38 C 0.0507(3) 0.5676(6) 0.2119(4) 0.051(2) Uani 1 1 d . . . . .
H38A H 0.071856 0.617365 0.205502 0.061 Uiso 1 1 calc R U . . .
H38B H 0.028215 0.602608 0.227733 0.061 Uiso 1 1 calc R U . . .
C39 C 0.0676(3) 0.4882(6) 0.2484(3) 0.049(2) Uani 1 1 d . . . . .
H39A H 0.045713 0.442130 0.257248 0.059 Uiso 1 1 calc R U . . .
H39B H 0.078235 0.520311 0.280627 0.059 Uiso 1 1 calc R U . . .
C40 C 0.1013(2) 0.4285(6) 0.2249(3) 0.0363(17) Uani 1 1 d . . . . .
H40A H 0.110523 0.375139 0.249044 0.044 Uiso 1 1 calc R U . . .
H40B H 0.124364 0.473191 0.219451 0.044 Uiso 1 1 calc R U . . .
C41 C 0.1276(2) 0.1822(5) 0.1661(2) 0.0251(13) Uani 1 1 d . . . . .
H41 H 0.100781 0.152771 0.155665 0.030 Uiso 1 1 calc R U . . .
C42 C 0.1343(2) 0.1740(5) 0.2242(3) 0.0312(15) Uani 1 1 d . . . . .
H42A H 0.112251 0.208735 0.241107 0.037 Uiso 1 1 calc R U . . .
H42B H 0.160003 0.206679 0.235349 0.037 Uiso 1 1 calc R U . . .
C43 C 0.1354(2) 0.0642(6) 0.2406(3) 0.0392(18) Uani 1 1 d . . . . .
H43A H 0.140623 0.060074 0.278402 0.047 Uiso 1 1 calc R U . . .
H43B H 0.108845 0.033258 0.232038 0.047 Uiso 1 1 calc R U . . .
C44 C 0.1678(3) 0.0062(6) 0.2142(3) 0.0406(18) Uani 1 1 d . . . . .
H44A H 0.194733 0.032336 0.225473 0.049 Uiso 1 1 calc R U . . .
H44B H 0.166685 -0.065166 0.224046 0.049 Uiso 1 1 calc R U . . .
C45 C 0.1617(2) 0.0160(5) 0.1563(3) 0.0381(17) Uani 1 1 d . . . . .
H45A H 0.136057 -0.016869 0.144873 0.046 Uiso 1 1 calc R U . . .
H45B H 0.183786 -0.019175 0.139724 0.046 Uiso 1 1 calc R U . . .
C46 C 0.1606(2) 0.1243(5) 0.1386(3) 0.0270(14) Uani 1 1 d . . . . .
H46A H 0.154934 0.127152 0.100867 0.032 Uiso 1 1 calc R U . . .
H46B H 0.187182 0.155769 0.146527 0.032 Uiso 1 1 calc R U . . .
C47 C 0.2477(2) 0.4450(5) 0.2001(3) 0.0318(10) Uani 1 1 d . U . . .
H47A H 0.272085 0.420048 0.184066 0.038 Uiso 1 1 calc R U . . .
H47B H 0.248565 0.517575 0.207416 0.038 Uiso 1 1 calc R U . . .
C48 C 0.2322(2) 0.3848(5) 0.2375(3) 0.0321(10) Uani 1 1 d . U . . .
H48A H 0.223141 0.419097 0.268545 0.039 Uiso 1 1 calc R U . . .
H48B H 0.246684 0.321474 0.245173 0.039 Uiso 1 1 calc R U . . .
C17A C -0.0260(4) 0.1371(14) 0.1581(7) 0.036(4) Uani 0.508(16) 1 d . . P A 1
C18A C -0.0183(6) 0.0726(15) 0.2073(7) 0.057(5) Uani 0.508(16) 1 d . . P A 1
H18A H -0.016427 0.002088 0.197587 0.086 Uiso 0.508(16) 1 calc R U P A 1
H18B H -0.040637 0.081506 0.229973 0.086 Uiso 0.508(16) 1 calc R U P A 1
H18C H 0.006905 0.093588 0.225280 0.086 Uiso 0.508(16) 1 calc R U P A 1
C19A C -0.0655(8) 0.104(2) 0.1295(9) 0.050(6) Uani 0.508(16) 1 d . . P A 1
H19A H -0.070355 0.144446 0.098530 0.075 Uiso 0.508(16) 1 calc R U P A 1
H19B H -0.087917 0.112245 0.152152 0.075 Uiso 0.508(16) 1 calc R U P A 1
H19C H -0.063447 0.033255 0.119824 0.075 Uiso 0.508(16) 1 calc R U P A 1
C20A C -0.0321(12) 0.249(3) 0.1725(15) 0.050(8) Uani 0.508(16) 1 d . . P A 1
H20A H -0.008296 0.272800 0.192567 0.075 Uiso 0.508(16) 1 calc R U P A 1
H20B H -0.055856 0.254857 0.193024 0.075 Uiso 0.508(16) 1 calc R U P A 1
H20C H -0.036058 0.288414 0.141032 0.075 Uiso 0.508(16) 1 calc R U P A 1
C17B C -0.0361(5) 0.1877(15) 0.1368(7) 0.039(4) Uani 0.492(16) 1 d . . P A 2
C18B C -0.0624(10) 0.103(2) 0.1530(11) 0.063(7) Uani 0.492(16) 1 d . . P A 2
H18D H -0.070269 0.062350 0.123005 0.095 Uiso 0.492(16) 1 calc R U P A 2
H18E H -0.086494 0.130692 0.167913 0.095 Uiso 0.492(16) 1 calc R U P A 2
H18F H -0.047457 0.062389 0.178749 0.095 Uiso 0.492(16) 1 calc R U P A 2
C19B C -0.0589(7) 0.258(2) 0.1003(10) 0.090(9) Uani 0.492(16) 1 d . . P A 2
H19D H -0.039979 0.304410 0.085217 0.135 Uiso 0.492(16) 1 calc R U P A 2
H19E H -0.078570 0.296127 0.119163 0.135 Uiso 0.492(16) 1 calc R U P A 2
H19F H -0.073016 0.219615 0.072817 0.135 Uiso 0.492(16) 1 calc R U P A 2
C20B C -0.0225(11) 0.245(3) 0.1839(14) 0.042(7) Uani 0.492(16) 1 d . . P A 2
H20D H -0.002683 0.205478 0.204419 0.063 Uiso 0.492(16) 1 calc R U P A 2
H20E H -0.045642 0.259370 0.204430 0.063 Uiso 0.492(16) 1 calc R U P A 2
H20F H -0.010093 0.308017 0.173727 0.063 Uiso 0.492(16) 1 calc R U P A 2
Sb1 Sb 0.20575(2) 0.64194(4) 0.32928(2) 0.03374(13) Uani 1 1 d . . . . .
F1 F 0.17364(17) 0.5581(4) 0.2880(2) 0.0677(16) Uani 1 1 d . . . . .
F2 F 0.23881(18) 0.7277(4) 0.3701(2) 0.0661(16) Uani 1 1 d . . . . .
F3 F 0.24304(16) 0.6493(4) 0.2778(2) 0.0518(13) Uani 1 1 d . . . . .
F4 F 0.17871(16) 0.7541(4) 0.3023(2) 0.0587(14) Uani 1 1 d . . . . .
F5 F 0.16931(19) 0.6320(5) 0.3808(2) 0.0722(18) Uani 1 1 d . . . . .
F6 F 0.23380(17) 0.5311(4) 0.3554(2) 0.0626(15) Uani 1 1 d . . . . .
Cl1 Cl 0.0705(3) 0.8357(3) 0.25480(18) 0.191(3) Uani 1 1 d . . . . .
Cl2 Cl 0.04905(11) 0.7428(5) 0.34731(14) 0.142(2) Uani 1 1 d . . . . .
C49 C 0.0873(4) 0.7835(18) 0.3090(7) 0.149(9) Uani 1 1 d . . . . .
H49A H 0.104365 0.832213 0.328752 0.179 Uiso 1 1 calc R U . . .
H49B H 0.104477 0.725704 0.300926 0.179 Uiso 1 1 calc R U . . .
Cl3 Cl 0.15534(14) 0.7181(4) -0.1459(2) 0.149(2) Uani 1 1 d . . . . .
Cl4 Cl 0.1805(2) 0.6500(4) -0.04526(12) 0.163(3) Uani 1 1 d . . . . .
C50 C 0.1692(4) 0.6199(7) -0.1081(4) 0.060(3) Uani 1 1 d . . . . .
H50A H 0.193007 0.587735 -0.122227 0.073 Uiso 1 1 calc R U . . .
H50B H 0.147061 0.570388 -0.109484 0.073 Uiso 1 1 calc R U . . .
C51 C -0.0117(5) 0.4693(12) 0.0150(7) 0.111(5) Uani 1 1 d . U . . .
H51A H -0.014227 0.502854 0.048625 0.134 Uiso 1 1 calc R U . . .
H51B H 0.003420 0.406598 0.021788 0.134 Uiso 1 1 calc R U . . .
C52 C -0.0545(5) 0.4409(12) -0.0059(7) 0.113(5) Uani 1 1 d . U . . .
H52A H -0.068800 0.499616 -0.021059 0.135 Uiso 1 1 calc R U . . .
H52B H -0.053553 0.387719 -0.032233 0.135 Uiso 1 1 calc R U . . .
C53 C -0.0736(8) 0.406(2) 0.0395(13) 0.261(16) Uani 1 1 d . U . . .
H53A H -0.101360 0.385427 0.030067 0.392 Uiso 1 1 calc R U . . .
H53B H -0.058637 0.348192 0.054059 0.392 Uiso 1 1 calc R U . . .
H53C H -0.073767 0.459236 0.065147 0.392 Uiso 1 1 calc R U . . .

loop_
_atom_site_aniso_label
_atom_site_aniso_U_11
_atom_site_aniso_U_22
_atom_site_aniso_U_33
_atom_site_aniso_U_23
_atom_site_aniso_U_13
_atom_site_aniso_U_12
Au1 0.02353(14) 0.02618(14) 0.02450(14) -0.00497(10) -0.00017(9) -0.00375(10)
P1 0.0188(8) 0.0232(8) 0.0219(8) -0.0046(6) 0.0017(6) -0.0018(6)
C1 0.026(3) 0.021(3) 0.019(3) -0.004(2) 0.000(2) 0.002(3)
C2 0.017(3) 0.028(3) 0.028(3) -0.003(3) 0.003(3) -0.003(3)
C3 0.030(4) 0.037(4) 0.027(4) 0.000(3) -0.007(3) -0.006(3)
C4 0.043(4) 0.040(4) 0.022(3) 0.001(3) -0.003(3) -0.009(3)
C5 0.029(4) 0.028(3) 0.026(3) 0.004(3) -0.001(3) -0.006(3)
C6 0.015(3) 0.017(3) 0.028(3) -0.004(2) -0.001(2) 0.000(2)
C7 0.023(3) 0.032(3) 0.025(3) -0.004(3) -0.004(3) -0.006(3)
C8 0.023(3) 0.037(4) 0.025(3) 0.001(3) -0.002(3) -0.008(3)
C9 0.037(4) 0.045(4) 0.028(4) 0.007(3) -0.010(3) -0.019(3)
C10 0.046(5) 0.075(6) 0.032(4) -0.006(4) 0.008(4) -0.036(5)
C11 0.037(5) 0.095(8) 0.053(5) -0.043(5) 0.025(4) -0.036(5)
C12 0.028(4) 0.061(5) 0.050(5) -0.030(4) 0.013(4) -0.016(4)
C13 0.032(4) 0.037(4) 0.067(6) 0.018(4) -0.020(4) -0.019(3)
C14 0.053(6) 0.036(4) 0.078(7) -0.002(4) -0.030(5) -0.004(4)
C15 0.057(7) 0.081(8) 0.113(10) 0.061(7) -0.043(7) -0.035(6)
C16 0.037(5) 0.038(4) 0.088(7) 0.003(4) -0.025(5) -0.013(4)
C21 0.026(3) 0.022(3) 0.023(3) 0.000(2) 0.003(3) -0.004(3)
C22 0.025(3) 0.021(3) 0.030(3) 0.003(3) -0.002(3) -0.002(3)
C23 0.034(4) 0.021(3) 0.025(3) -0.002(3) -0.002(3) -0.002(3)
C24 0.036(4) 0.022(3) 0.027(3) 0.000(3) -0.002(3) -0.007(3)
C25 0.032(4) 0.022(3) 0.022(3) 0.000(2) 0.001(3) -0.003(3)
C26 0.028(3) 0.018(3) 0.027(3) -0.001(2) 0.002(3) 0.001(3)
C27 0.105(6) 0.020(3) 0.041(4) -0.009(3) -0.014(4) 0.011(3)
C28 0.084(8) 0.047(5) 0.107(9) -0.049(6) 0.050(7) -0.020(5)
C29 0.057(6) 0.048(5) 0.090(8) -0.045(5) 0.005(5) -0.015(5)
C30 0.111(6) 0.025(3) 0.045(4) -0.007(3) -0.016(4) 0.013(3)
C31 0.030(4) 0.031(4) 0.041(4) 0.002(3) 0.008(3) -0.006(3)
C32 0.021(4) 0.056(5) 0.061(5) -0.008(4) 0.002(4) 0.001(3)
C33 0.021(3) 0.038(4) 0.052(5) -0.008(3) 0.013(3) 0.000(3)
C34 0.047(5) 0.039(5) 0.067(6) 0.006(4) 0.028(5) -0.008(4)
C35 0.021(3) 0.028(3) 0.034(4) -0.009(3) 0.011(3) -0.005(3)
C36 0.021(4) 0.036(4) 0.051(5) -0.010(3) 0.003(3) 0.006(3)
C37 0.034(4) 0.042(5) 0.065(6) -0.012(4) 0.016(4) 0.007(4)
C38 0.049(5) 0.033(4) 0.073(6) -0.015(4) 0.033(5) -0.005(4)
C39 0.063(6) 0.043(5) 0.046(5) -0.019(4) 0.031(4) -0.005(4)
C40 0.043(4) 0.032(4) 0.035(4) -0.011(3) 0.009(3) -0.002(3)
C41 0.027(3) 0.024(3) 0.024(3) -0.005(3) -0.001(3) -0.003(3)
C42 0.033(4) 0.033(4) 0.029(4) 0.001(3) 0.004(3) -0.003(3)
C43 0.043(5) 0.035(4) 0.039(4) 0.008(3) 0.001(3) -0.001(3)
C44 0.041(4) 0.032(4) 0.047(5) 0.007(3) -0.006(4) 0.001(3)
C45 0.036(4) 0.030(4) 0.047(5) -0.003(3) -0.001(3) 0.003(3)
C46 0.022(3) 0.027(3) 0.032(4) -0.004(3) 0.005(3) 0.003(3)
C47 0.026(2) 0.033(3) 0.035(2) -0.004(2) -0.0108(17) -0.0021(18)
C48 0.027(2) 0.033(3) 0.035(2) -0.004(2) -0.0106(16) -0.0016(19)
C17A 0.018(7) 0.055(9) 0.037(8) -0.006(6) 0.013(6) 0.000(6)
C18A 0.060(12) 0.067(11) 0.045(9) 0.005(8) 0.013(7) -0.010(9)
C19A 0.033(9) 0.063(13) 0.055(14) -0.011(11) 0.006(9) -0.011(8)
C20A 0.031(19) 0.056(9) 0.064(18) -0.018(10) 0.008(11) -0.001(10)
C17B 0.027(8) 0.053(9) 0.039(9) 0.005(7) 0.013(6) 0.005(6)
C18B 0.054(15) 0.068(12) 0.069(19) -0.014(12) 0.023(14) -0.026(10)
C19B 0.045(12) 0.14(2) 0.086(15) 0.055(15) 0.018(10) 0.031(13)
C20B 0.016(13) 0.056(12) 0.057(13) -0.008(11) 0.023(9) -0.007(9)
Sb1 0.0378(3) 0.0319(3) 0.0325(3) -0.00626(19) 0.0101(2) -0.0003(2)
F1 0.051(3) 0.061(3) 0.091(4) -0.030(3) -0.003(3) -0.016(3)
F2 0.065(4) 0.069(4) 0.064(4) -0.033(3) 0.001(3) -0.009(3)
F3 0.051(3) 0.045(3) 0.062(3) -0.001(2) 0.022(2) -0.001(2)
F4 0.052(3) 0.048(3) 0.077(4) 0.004(3) 0.014(3) 0.013(2)
F5 0.070(4) 0.086(4) 0.065(4) 0.012(3) 0.041(3) 0.010(3)
F6 0.060(3) 0.052(3) 0.077(4) 0.019(3) 0.014(3) 0.011(3)
Cl1 0.403(10) 0.087(3) 0.088(3) -0.004(2) 0.054(4) -0.111(5)
Cl2 0.070(2) 0.292(7) 0.064(2) 0.062(3) 0.0093(17) 0.039(3)
C49 0.042(7) 0.28(3) 0.131(14) -0.093(16) 0.030(8) -0.017(11)
Cl3 0.114(3) 0.130(4) 0.193(5) 0.082(4) -0.070(3) -0.001(3)
Cl4 0.286(7) 0.163(4) 0.0391(16) -0.004(2) 0.000(3) -0.142(5)
C50 0.088(8) 0.046(5) 0.047(5) -0.008(4) 0.003(5) 0.009(5)
C51 0.105(9) 0.104(11) 0.124(13) 0.054(9) 0.001(9) 0.040(8)
C52 0.098(9) 0.111(11) 0.129(12) 0.070(10) 0.005(8) 0.042(8)
C53 0.177(19) 0.28(3) 0.34(3) 0.17(3) 0.14(2) 0.06(2)

loop_
_atom_type_symbol
_atom_type_description
_atom_type_scat_dispersion_real
_atom_type_scat_dispersion_imag
_atom_type_scat_source
C C 0.0033 0.0016 'International Tables Vol C Tables 4.2.6.8 and 6.1.1.4'
H H 0.0000 0.0000 'International Tables Vol C Tables 4.2.6.8 and 6.1.1.4'
Au Au -2.0133 8.8022 'International Tables Vol C Tables 4.2.6.8 and 6.1.1.4'
Cl Cl 0.1484 0.1585 'International Tables Vol C Tables 4.2.6.8 and 6.1.1.4'
F F 0.0171 0.0103 'International Tables Vol C Tables 4.2.6.8 and 6.1.1.4'
P P 0.1023 0.0942 'International Tables Vol C Tables 4.2.6.8 and 6.1.1.4'
Sb Sb -0.5866 1.5461 'International Tables Vol C Tables 4.2.6.8 and 6.1.1.4'

loop_
_geom_angle_atom_site_label_1
_geom_angle_atom_site_label_2
_geom_angle_atom_site_label_3
_geom_angle
_geom_angle_site_symmetry_1
_geom_angle_site_symmetry_3
_geom_angle_publ_flag
C47 Au1 P1 173.54(19) . . ?
C47 Au1 C48 36.3(3) . . ?
C48 Au1 P1 137.2(2) . . ?
C1 P1 Au1 110.3(2) . . ?
C1 P1 C35 108.8(3) . . ?
C1 P1 C41 108.0(3) . . ?
C35 P1 Au1 110.7(2) . . ?
C41 P1 Au1 110.2(2) . . ?
C41 P1 C35 108.6(3) . . ?
C2 C1 P1 123.6(5) . . ?
C6 C1 P1 118.2(5) . . ?
C6 C1 C2 118.1(6) . . ?
C1 C2 C7 125.8(6) . . ?
C3 C2 C1 119.9(6) . . ?
C3 C2 C7 114.2(6) . . ?
C2 C3 H3 119.1 . . ?
C4 C3 C2 121.9(6) . . ?
C4 C3 H3 119.1 . . ?
C3 C4 H4 120.7 . . ?
C3 C4 C5 118.7(6) . . ?
C5 C4 H4 120.7 . . ?
C4 C5 H5 119.2 . . ?
C4 C5 C6 121.7(6) . . ?
C6 C5 H5 119.2 . . ?
C1 C6 C21 126.8(6) . . ?
C5 C6 C1 119.7(6) . . ?
C5 C6 C21 113.5(6) . . ?
C8 C7 C2 117.3(6) . . ?
C12 C7 C2 123.4(7) . . ?
C12 C7 C8 119.1(7) . . ?
C7 C8 H8 119.1 . . ?
C9 C8 C7 121.9(7) . . ?
C9 C8 H8 119.1 . . ?
C8 C9 C10 116.8(8) . . ?
C8 C9 C13 123.4(8) . . ?
C10 C9 C13 119.7(7) . . ?
C9 C10 H10 118.1 . . ?
C11 C10 C9 123.7(8) . . ?
C11 C10 H10 118.1 . . ?
C10 C11 C12 117.4(8) . . ?
C10 C11 C17A 109.0(10) . . ?
C10 C11 C17B 131.0(9) . . ?
C12 C11 C17A 132.5(10) . . ?
C12 C11 C17B 109.4(10) . . ?
C7 C12 C11 121.0(8) . . ?
C7 C12 H12 119.5 . . ?
C11 C12 H12 119.5 . . ?
C9 C13 C15 109.7(9) . . ?
C14 C13 C9 111.4(6) . . ?
C14 C13 C15 108.6(8) . . ?
C16 C13 C9 108.9(7) . . ?
C16 C13 C14 109.5(8) . . ?
C16 C13 C15 108.7(7) . . ?
C13 C14 H14A 109.5 . . ?
C13 C14 H14B 109.5 . . ?
C13 C14 H14C 109.5 . . ?
H14A C14 H14B 109.5 . . ?
H14A C14 H14C 109.5 . . ?
H14B C14 H14C 109.5 . . ?
C13 C15 H15A 109.5 . . ?
C13 C15 H15B 109.5 . . ?
C13 C15 H15C 109.5 . . ?
H15A C15 H15B 109.5 . . ?
H15A C15 H15C 109.5 . . ?
H15B C15 H15C 109.5 . . ?
C13 C16 H16A 109.5 . . ?
C13 C16 H16B 109.5 . . ?
C13 C16 H16C 109.5 . . ?
H16A C16 H16B 109.5 . . ?
H16A C16 H16C 109.5 . . ?
H16B C16 H16C 109.5 . . ?
C22 C21 C6 121.9(6) . . ?
C22 C21 C26 118.5(6) . . ?
C26 C21 C6 118.3(6) . . ?
C21 C22 H22 119.0 . . ?
C21 C22 C23 122.0(6) . . ?
C23 C22 H22 119.0 . . ?
C22 C23 C27 120.2(7) . . ?
C24 C23 C22 117.5(6) . . ?
C24 C23 C27 122.1(7) . . ?
C23 C24 H24 118.6 . . ?
C23 C24 C25 122.9(6) . . ?
C25 C24 H24 118.6 . . ?
C24 C25 C31 120.1(6) . . ?
C26 C25 C24 117.7(6) . . ?
C26 C25 C31 122.2(6) . . ?
C21 C26 H26 119.3 . . ?
C25 C26 C21 121.3(6) . . ?
C25 C26 H26 119.3 . . ?
C28 C27 C23 110.6(7) . . ?
C29 C27 C23 112.7(8) . . ?
C29 C27 C28 107.0(8) . . ?
C30 C27 C23 107.1(7) . . ?
C30 C27 C28 111.1(10) . . ?
C30 C27 C29 108.3(9) . . ?
C27 C28 H28A 109.5 . . ?
C27 C28 H28B 109.5 . . ?
C27 C28 H28C 109.5 . . ?
H28A C28 H28B 109.5 . . ?
H28A C28 H28C 109.5 . . ?
H28B C28 H28C 109.5 . . ?
C27 C29 H29A 109.5 . . ?
C27 C29 H29B 109.5 . . ?
C27 C29 H29C 109.5 . . ?
H29A C29 H29B 109.5 . . ?
H29A C29 H29C 109.5 . . ?
H29B C29 H29C 109.5 . . ?
C27 C30 H30A 109.5 . . ?
C27 C30 H30B 109.5 . . ?
C27 C30 H30C 109.5 . . ?
H30A C30 H30B 109.5 . . ?
H30A C30 H30C 109.5 . . ?
H30B C30 H30C 109.5 . . ?
C32 C31 C25 110.6(6) . . ?
C32 C31 C33 108.3(6) . . ?
C32 C31 C34 110.5(7) . . ?
C33 C31 C25 112.3(6) . . ?
C33 C31 C34 107.4(7) . . ?
C34 C31 C25 107.8(6) . . ?
C31 C32 H32A 109.5 . . ?
C31 C32 H32B 109.5 . . ?
C31 C32 H32C 109.5 . . ?
H32A C32 H32B 109.5 . . ?
H32A C32 H32C 109.5 . . ?
H32B C32 H32C 109.5 . . ?
C31 C33 H33A 109.5 . . ?
C31 C33 H33B 109.5 . . ?
C31 C33 H33C 109.5 . . ?
H33A C33 H33B 109.5 . . ?
H33A C33 H33C 109.5 . . ?
H33B C33 H33C 109.5 . . ?
C31 C34 H34A 109.5 . . ?
C31 C34 H34B 109.5 . . ?
C31 C34 H34C 109.5 . . ?
H34A C34 H34B 109.5 . . ?
H34A C34 H34C 109.5 . . ?
H34B C34 H34C 109.5 . . ?
P1 C35 H35 108.0 . . ?
C36 C35 P1 112.1(5) . . ?
C36 C35 H35 108.0 . . ?
C36 C35 C40 110.3(6) . . ?
C40 C35 P1 110.4(5) . . ?
C40 C35 H35 108.0 . . ?
C35 C36 H36A 109.1 . . ?
C35 C36 H36B 109.1 . . ?
C35 C36 C37 112.3(7) . . ?
H36A C36 H36B 107.9 . . ?
C37 C36 H36A 109.1 . . ?
C37 C36 H36B 109.1 . . ?
C36 C37 H37A 109.3 . . ?
C36 C37 H37B 109.3 . . ?
H37A C37 H37B 107.9 . . ?
C38 C37 C36 111.7(7) . . ?
C38 C37 H37A 109.3 . . ?
C38 C37 H37B 109.3 . . ?
C37 C38 H38A 109.6 . . ?
C37 C38 H38B 109.6 . . ?
H38A C38 H38B 108.1 . . ?
C39 C38 C37 110.4(7) . . ?
C39 C38 H38A 109.6 . . ?
C39 C38 H38B 109.6 . . ?
C38 C39 H39A 109.3 . . ?
C38 C39 H39B 109.3 . . ?
C38 C39 C40 111.7(7) . . ?
H39A C39 H39B 107.9 . . ?
C40 C39 H39A 109.3 . . ?
C40 C39 H39B 109.3 . . ?
C35 C40 H40A 109.3 . . ?
C35 C40 H40B 109.3 . . ?
C39 C40 C35 111.4(7) . . ?
C39 C40 H40A 109.3 . . ?
C39 C40 H40B 109.3 . . ?
H40A C40 H40B 108.0 . . ?
P1 C41 H41 108.8 . . ?
C42 C41 P1 111.6(4) . . ?
C42 C41 H41 108.8 . . ?
C42 C41 C46 110.8(6) . . ?
C46 C41 P1 108.1(4) . . ?
C46 C41 H41 108.8 . . ?
C41 C42 H42A 109.6 . . ?
C41 C42 H42B 109.6 . . ?
C41 C42 C43 110.3(6) . . ?
H42A C42 H42B 108.1 . . ?
C43 C42 H42A 109.6 . . ?
C43 C42 H42B 109.6 . . ?
C42 C43 H43A 109.3 . . ?
C42 C43 H43B 109.3 . . ?
H43A C43 H43B 107.9 . . ?
C44 C43 C42 111.8(6) . . ?
C44 C43 H43A 109.3 . . ?
C44 C43 H43B 109.3 . . ?
C43 C44 H44A 109.6 . . ?
C43 C44 H44B 109.6 . . ?
H44A C44 H44B 108.1 . . ?
C45 C44 C43 110.1(6) . . ?
C45 C44 H44A 109.6 . . ?
C45 C44 H44B 109.6 . . ?
C44 C45 H45A 109.1 . . ?
C44 C45 H45B 109.1 . . ?
C44 C45 C46 112.5(6) . . ?
H45A C45 H45B 107.8 . . ?
C46 C45 H45A 109.1 . . ?
C46 C45 H45B 109.1 . . ?
C41 C46 H46A 109.7 . . ?
C41 C46 H46B 109.7 . . ?
C45 C46 C41 110.0(6) . . ?
C45 C46 H46A 109.7 . . ?
C45 C46 H46B 109.7 . . ?
H46A C46 H46B 108.2 . . ?
Au1 C47 H47A 116.3 . . ?
Au1 C47 H47B 116.3 . . ?
H47A C47 H47B 113.3 . . ?
C48 C47 Au1 72.5(4) . . ?
C48 C47 H47A 116.3 . . ?
C48 C47 H47B 116.3 . . ?
Au1 C48 H48A 116.5 . . ?
Au1 C48 H48B 116.5 . . ?
C47 C48 Au1 71.2(4) . . ?
C47 C48 H48A 116.5 . . ?
C47 C48 H48B 116.5 . . ?
H48A C48 H48B 113.5 . . ?
C11 C17A C18A 117.1(14) . . ?
C11 C17A C19A 105.7(15) . . ?
C11 C17A C20A 107(2) . . ?
C18A C17A C20A 111(2) . . ?
C19A C17A C18A 109.5(16) . . ?
C19A C17A C20A 106.0(19) . . ?
C17A C18A H18A 109.5 . . ?
C17A C18A H18B 109.5 . . ?
C17A C18A H18C 109.5 . . ?
H18A C18A H18B 109.5 . . ?
H18A C18A H18C 109.5 . . ?
H18B C18A H18C 109.5 . . ?
C17A C19A H19A 109.5 . . ?
C17A C19A H19B 109.5 . . ?
C17A C19A H19C 109.5 . . ?
H19A C19A H19B 109.5 . . ?
H19A C19A H19C 109.5 . . ?
H19B C19A H19C 109.5 . . ?
C17A C20A H20A 109.5 . . ?
C17A C20A H20B 109.5 . . ?
C17A C20A H20C 109.5 . . ?
H20A C20A H20B 109.5 . . ?
H20A C20A H20C 109.5 . . ?
H20B C20A H20C 109.5 . . ?
C18B C17B C11 105.5(18) . . ?
C19B C17B C11 119.0(14) . . ?
C19B C17B C18B 111(2) . . ?
C20B C17B C11 103.8(18) . . ?
C20B C17B C18B 108(2) . . ?
C20B C17B C19B 108(2) . . ?
C17B C18B H18D 109.5 . . ?
C17B C18B H18E 109.5 . . ?
C17B C18B H18F 109.5 . . ?
H18D C18B H18E 109.5 . . ?
H18D C18B H18F 109.5 . . ?
H18E C18B H18F 109.5 . . ?
C17B C19B H19D 109.5 . . ?
C17B C19B H19E 109.5 . . ?
C17B C19B H19F 109.5 . . ?
H19D C19B H19E 109.5 . . ?
H19D C19B H19F 109.5 . . ?
H19E C19B H19F 109.5 . . ?
C17B C20B H20D 109.5 . . ?
C17B C20B H20E 109.5 . . ?
C17B C20B H20F 109.5 . . ?
H20D C20B H20E 109.5 . . ?
H20D C20B H20F 109.5 . . ?
H20E C20B H20F 109.5 . . ?
F1 Sb1 F2 179.0(3) . . ?
F1 Sb1 F3 90.0(3) . . ?
F1 Sb1 F4 91.1(3) . . ?
F1 Sb1 F5 89.8(3) . . ?
F1 Sb1 F6 89.5(3) . . ?
F3 Sb1 F2 89.0(2) . . ?
F4 Sb1 F2 88.6(3) . . ?
F4 Sb1 F3 90.8(2) . . ?
F5 Sb1 F2 91.2(3) . . ?
F5 Sb1 F3 178.7(3) . . ?
F5 Sb1 F4 90.5(3) . . ?
F5 Sb1 F6 90.7(3) . . ?
F6 Sb1 F2 90.8(3) . . ?
F6 Sb1 F3 88.0(2) . . ?
F6 Sb1 F4 178.6(2) . . ?
Cl1 C49 Cl2 113.4(9) . . ?
Cl1 C49 H49A 108.9 . . ?
Cl1 C49 H49B 108.9 . . ?
Cl2 C49 H49A 108.9 . . ?
Cl2 C49 H49B 108.9 . . ?
H49A C49 H49B 107.7 . . ?
Cl3 C50 Cl4 114.5(6) . . ?
Cl3 C50 H50A 108.6 . . ?
Cl3 C50 H50B 108.6 . . ?
Cl4 C50 H50A 108.6 . . ?
Cl4 C50 H50B 108.6 . . ?
H50A C50 H50B 107.6 . . ?
C51 C51 H51A 107.7 5_565 . ?
C51 C51 H51B 107.7 5_565 . ?
C51 C51 C52 118.5(17) 5_565 . ?
H51A C51 H51B 107.1 . . ?
C52 C51 H51A 107.7 . . ?
C52 C51 H51B 107.7 . . ?
C51 C52 H52A 111.1 . . ?
C51 C52 H52B 111.1 . . ?
H52A C52 H52B 109.1 . . ?
C53 C52 C51 103.3(18) . . ?
C53 C52 H52A 111.1 . . ?
C53 C52 H52B 111.1 . . ?
C52 C53 H53A 109.5 . . ?
C52 C53 H53B 109.5 . . ?
C52 C53 H53C 109.5 . . ?
H53A C53 H53B 109.5 . . ?
H53A C53 H53C 109.5 . . ?
H53B C53 H53C 109.5 . . ?

loop_
_geom_bond_atom_site_label_1
_geom_bond_atom_site_label_2
_geom_bond_distance
_geom_bond_site_symmetry_2
_geom_bond_publ_flag
Au1 P1 2.2977(16) . ?
Au1 C47 2.210(7) . ?
Au1 C48 2.227(7) . ?
P1 C1 1.823(6) . ?
P1 C35 1.849(7) . ?
P1 C41 1.843(7) . ?
C1 C2 1.416(9) . ?
C1 C6 1.413(9) . ?
C2 C3 1.381(9) . ?
C2 C7 1.501(9) . ?
C3 H3 0.9500 . ?
C3 C4 1.377(10) . ?
C4 H4 0.9500 . ?
C4 C5 1.378(10) . ?
C5 H5 0.9500 . ?
C5 C6 1.391(9) . ?
C6 C21 1.497(8) . ?
C7 C8 1.390(10) . ?
C7 C12 1.376(10) . ?
C8 H8 0.9500 . ?
C8 C9 1.383(10) . ?
C9 C10 1.391(12) . ?
C9 C13 1.537(12) . ?
C10 H10 0.9500 . ?
C10 C11 1.368(14) . ?
C11 C12 1.408(12) . ?
C11 C17A 1.529(15) . ?
C11 C17B 1.671(19) . ?
C12 H12 0.9500 . ?
C13 C14 1.523(15) . ?
C13 C15 1.543(13) . ?
C13 C16 1.521(10) . ?
C14 H14A 0.9800 . ?
C14 H14B 0.9800 . ?
C14 H14C 0.9800 . ?
C15 H15A 0.9800 . ?
C15 H15B 0.9800 . ?
C15 H15C 0.9800 . ?
C16 H16A 0.9800 . ?
C16 H16B 0.9800 . ?
C16 H16C 0.9800 . ?
C21 C22 1.391(9) . ?
C21 C26 1.408(9) . ?
C22 H22 0.9500 . ?
C22 C23 1.391(9) . ?
C23 C24 1.381(10) . ?
C23 C27 1.531(10) . ?
C24 H24 0.9500 . ?
C24 C25 1.410(9) . ?
C25 C26 1.380(9) . ?
C25 C31 1.543(10) . ?
C26 H26 0.9500 . ?
C27 C28 1.513(14) . ?
C27 C29 1.508(13) . ?
C27 C30 1.484(12) . ?
C28 H28A 0.9800 . ?
C28 H28B 0.9800 . ?
C28 H28C 0.9800 . ?
C29 H29A 0.9800 . ?
C29 H29B 0.9800 . ?
C29 H29C 0.9800 . ?
C30 H30A 0.9800 . ?
C30 H30B 0.9800 . ?
C30 H30C 0.9800 . ?
C31 C32 1.531(11) . ?
C31 C33 1.533(10) . ?
C31 C34 1.535(10) . ?
C32 H32A 0.9800 . ?
C32 H32B 0.9800 . ?
C32 H32C 0.9800 . ?
C33 H33A 0.9800 . ?
C33 H33B 0.9800 . ?
C33 H33C 0.9800 . ?
C34 H34A 0.9800 . ?
C34 H34B 0.9800 . ?
C34 H34C 0.9800 . ?
C35 H35 1.0000 . ?
C35 C36 1.522(10) . ?
C35 C40 1.543(10) . ?
C36 H36A 0.9900 . ?
C36 H36B 0.9900 . ?
C36 C37 1.529(10) . ?
C37 H37A 0.9900 . ?
C37 H37B 0.9900 . ?
C37 C38 1.516(13) . ?
C38 H38A 0.9900 . ?
C38 H38B 0.9900 . ?
C38 C39 1.513(13) . ?
C39 H39A 0.9900 . ?
C39 H39B 0.9900 . ?
C39 C40 1.530(10) . ?
C40 H40A 0.9900 . ?
C40 H40B 0.9900 . ?
C41 H41 1.0000 . ?
C41 C42 1.521(9) . ?
C41 C46 1.550(9) . ?
C42 H42A 0.9900 . ?
C42 H42B 0.9900 . ?
C42 C43 1.531(10) . ?
C43 H43A 0.9900 . ?
C43 H43B 0.9900 . ?
C43 C44 1.523(11) . ?
C44 H44A 0.9900 . ?
C44 H44B 0.9900 . ?
C44 C45 1.516(11) . ?
C45 H45A 0.9900 . ?
C45 H45B 0.9900 . ?
C45 C46 1.521(10) . ?
C46 H46A 0.9900 . ?
C46 H46B 0.9900 . ?
C47 H47A 0.9900 . ?
C47 H47B 0.9900 . ?
C47 C48 1.384(10) . ?
C48 H48A 0.9900 . ?
C48 H48B 0.9900 . ?
C17A C18A 1.55(3) . ?
C17A C19A 1.54(3) . ?
C17A C20A 1.56(4) . ?
C18A H18A 0.9800 . ?
C18A H18B 0.9800 . ?
C18A H18C 0.9800 . ?
C19A H19A 0.9800 . ?
C19A H19B 0.9800 . ?
C19A H19C 0.9800 . ?
C20A H20A 0.9800 . ?
C20A H20B 0.9800 . ?
C20A H20C 0.9800 . ?
C17B C18B 1.50(3) . ?
C17B C19B 1.51(3) . ?
C17B C20B 1.50(4) . ?
C18B H18D 0.9800 . ?
C18B H18E 0.9800 . ?
C18B H18F 0.9800 . ?
C19B H19D 0.9800 . ?
C19B H19E 0.9800 . ?
C19B H19F 0.9800 . ?
C20B H20D 0.9800 . ?
C20B H20E 0.9800 . ?
C20B H20F 0.9800 . ?
Sb1 F1 1.852(5) . ?
Sb1 F2 1.878(5) . ?
Sb1 F3 1.876(5) . ?
Sb1 F4 1.867(5) . ?
Sb1 F5 1.860(5) . ?
Sb1 F6 1.861(5) . ?
Cl1 C49 1.65(2) . ?
Cl2 C49 1.745(16) . ?
C49 H49A 0.9900 . ?
C49 H49B 0.9900 . ?
Cl3 C50 1.691(10) . ?
Cl4 C50 1.705(10) . ?
C50 H50A 0.9900 . ?
C50 H50B 0.9900 . ?
C51 C51 1.40(3) 5_565 ?
C51 H51A 0.9900 . ?
C51 H51B 0.9900 . ?
C51 C52 1.54(2) . ?
C52 H52A 0.9900 . ?
C52 H52B 0.9900 . ?
C52 C53 1.45(3) . ?
C53 H53A 0.9800 . ?
C53 H53B 0.9800 . ?
C53 H53C 0.9800 . ?

loop_
_geom_torsion_atom_site_label_1
_geom_torsion_atom_site_label_2
_geom_torsion_atom_site_label_3
_geom_torsion_atom_site_label_4
_geom_torsion
_geom_torsion_site_symmetry_1
_geom_torsion_site_symmetry_2
_geom_torsion_site_symmetry_3
_geom_torsion_site_symmetry_4
_geom_torsion_publ_flag
Au1 P1 C1 C2 165.0(5) . . . . ?
Au1 P1 C1 C6 -12.1(5) . . . . ?
Au1 P1 C35 C36 93.7(5) . . . . ?
Au1 P1 C35 C40 -29.7(5) . . . . ?
Au1 P1 C41 C42 59.2(5) . . . . ?
Au1 P1 C41 C46 -62.9(5) . . . . ?
P1 C1 C2 C3 -179.6(5) . . . . ?
P1 C1 C2 C7 -4.1(9) . . . . ?
P1 C1 C6 C5 179.3(5) . . . . ?
P1 C1 C6 C21 1.0(9) . . . . ?
P1 C35 C36 C37 -176.9(5) . . . . ?
P1 C35 C40 C39 178.1(5) . . . . ?
P1 C41 C42 C43 -177.2(5) . . . . ?
P1 C41 C46 C45 178.6(5) . . . . ?
C1 P1 C35 C36 -27.7(6) . . . . ?
C1 P1 C35 C40 -151.1(5) . . . . ?
C1 P1 C41 C42 179.7(5) . . . . ?
C1 P1 C41 C46 57.7(5) . . . . ?
C1 C2 C3 C4 0.8(11) . . . . ?
C1 C2 C7 C8 -109.7(8) . . . . ?
C1 C2 C7 C12 74.2(10) . . . . ?
C1 C6 C21 C22 -76.8(9) . . . . ?
C1 C6 C21 C26 116.2(7) . . . . ?
C2 C1 C6 C5 2.0(9) . . . . ?
C2 C1 C6 C21 -176.3(6) . . . . ?
C2 C3 C4 C5 1.5(12) . . . . ?
C2 C7 C8 C9 -177.0(6) . . . . ?
C2 C7 C12 C11 177.4(8) . . . . ?
C3 C2 C7 C8 66.1(8) . . . . ?
C3 C2 C7 C12 -110.0(8) . . . . ?
C3 C4 C5 C6 -2.0(11) . . . . ?
C4 C5 C6 C1 0.3(10) . . . . ?
C4 C5 C6 C21 178.8(7) . . . . ?
C5 C6 C21 C22 104.8(7) . . . . ?
C5 C6 C21 C26 -62.1(8) . . . . ?
C6 C1 C2 C3 -2.5(9) . . . . ?
C6 C1 C2 C7 173.0(6) . . . . ?
C6 C21 C22 C23 -166.6(6) . . . . ?
C6 C21 C26 C25 165.2(6) . . . . ?
C7 C2 C3 C4 -175.3(7) . . . . ?
C7 C8 C9 C10 -0.6(11) . . . . ?
C7 C8 C9 C13 177.8(7) . . . . ?
C8 C7 C12 C11 1.3(12) . . . . ?
C8 C9 C10 C11 1.5(13) . . . . ?
C8 C9 C13 C14 1.2(11) . . . . ?
C8 C9 C13 C15 121.4(8) . . . . ?
C8 C9 C13 C16 -119.7(9) . . . . ?
C9 C10 C11 C12 -0.9(15) . . . . ?
C9 C10 C11 C17A -170.5(10) . . . . ?
C9 C10 C11 C17B 160.2(12) . . . . ?
C10 C9 C13 C14 179.5(7) . . . . ?
C10 C9 C13 C15 -60.2(10) . . . . ?
C10 C9 C13 C16 58.7(10) . . . . ?
C10 C11 C12 C7 -0.5(14) . . . . ?
C10 C11 C17A C18A 50.5(16) . . . . ?
C10 C11 C17A C19A -71.7(18) . . . . ?
C10 C11 C17A C20A 175.5(15) . . . . ?
C10 C11 C17B C18B 14(2) . . . . ?
C10 C11 C17B C19B -112(2) . . . . ?
C10 C11 C17B C20B 128(2) . . . . ?
C12 C7 C8 C9 -0.7(11) . . . . ?
C12 C11 C17A C18A -116.9(17) . . . . ?
C12 C11 C17A C19A 120.9(17) . . . . ?
C12 C11 C17A C20A 8(2) . . . . ?
C12 C11 C17B C18B 176.2(16) . . . . ?
C12 C11 C17B C19B 50(2) . . . . ?
C12 C11 C17B C20B -70(2) . . . . ?
C13 C9 C10 C11 -177.0(9) . . . . ?
C21 C22 C23 C24 0.9(10) . . . . ?
C21 C22 C23 C27 176.1(7) . . . . ?
C22 C21 C26 C25 -2.2(10) . . . . ?
C22 C23 C24 C25 -0.2(10) . . . . ?
C22 C23 C27 C28 41.8(11) . . . . ?
C22 C23 C27 C29 161.6(8) . . . . ?
C22 C23 C27 C30 -79.4(10) . . . . ?
C23 C24 C25 C26 -1.6(10) . . . . ?
C23 C24 C25 C31 177.3(6) . . . . ?
C24 C23 C27 C28 -143.2(9) . . . . ?
C24 C23 C27 C29 -23.4(11) . . . . ?
C24 C23 C27 C30 95.6(10) . . . . ?
C24 C25 C26 C21 2.8(10) . . . . ?
C24 C25 C31 C32 60.5(8) . . . . ?
C24 C25 C31 C33 -178.4(6) . . . . ?
C24 C25 C31 C34 -60.3(9) . . . . ?
C26 C21 C22 C23 0.3(10) . . . . ?
C26 C25 C31 C32 -120.7(7) . . . . ?
C26 C25 C31 C33 0.4(10) . . . . ?
C26 C25 C31 C34 118.5(7) . . . . ?
C27 C23 C24 C25 -175.4(7) . . . . ?
C31 C25 C26 C21 -176.0(6) . . . . ?
C35 P1 C1 C2 -73.3(6) . . . . ?
C35 P1 C1 C6 109.6(5) . . . . ?
C35 P1 C41 C42 -62.3(6) . . . . ?
C35 P1 C41 C46 175.6(4) . . . . ?
C35 C36 C37 C38 55.4(9) . . . . ?
C36 C35 C40 C39 53.6(8) . . . . ?
C36 C37 C38 C39 -56.0(9) . . . . ?
C37 C38 C39 C40 56.7(9) . . . . ?
C38 C39 C40 C35 -56.0(9) . . . . ?
C40 C35 C36 C37 -53.4(8) . . . . ?
C41 P1 C1 C2 44.5(6) . . . . ?
C41 P1 C1 C6 -132.6(5) . . . . ?
C41 P1 C35 C36 -145.1(5) . . . . ?
C41 P1 C35 C40 91.5(5) . . . . ?
C41 C42 C43 C44 57.1(8) . . . . ?
C42 C41 C46 C45 56.0(7) . . . . ?
C42 C43 C44 C45 -56.0(9) . . . . ?
C43 C44 C45 C46 55.9(9) . . . . ?
C44 C45 C46 C41 -55.9(8) . . . . ?
C46 C41 C42 C43 -56.7(7) . . . . ?
C17A C11 C12 C7 166.1(13) . . . . ?
C17B C11 C12 C7 -165.5(10) . . . . ?
C51 C51 C52 C53 -163(2) 5_565 . . . ?
